data_4025715
loop_
_publ_author_name
'Devendra J. Vyas'
'Roland Fr\"ohlich'
'Martin Oestreich'

_publ_section_title
;
 Stereochemical Surprises in the Lewis Acid-Mediated Allylation of Isatins
;
_journal_name_full 'Journal of Organic Chemistry'
_journal_page_first 6720
_journal_page_last 6723
_journal_paper_doi 10.1021/jo101420e
_journal_volume 75
_journal_year 2010
_chemical_absolute_configuration ad
_chemical_formula_sum 'C26 H24 F N O2'
_chemical_formula_weight 401.46
_chemical_name_systematic
; 
 ? 
;
_space_group_IT_number 19
_symmetry_cell_setting orthorhombic
_symmetry_space_group_name_Hall 'P 2ac 2ab'
_symmetry_space_group_name_H-M 'P 21 21 21'
_atom_sites_solution_hydrogens geom
_atom_sites_solution_primary direct
_atom_sites_solution_secondary difmap
_audit_creation_method SHELXL-97
_cell_angle_alpha 90.00
_cell_angle_beta 90.00
_cell_angle_gamma 90.00
_cell_formula_units_Z 4
_cell_length_a 9.3817(2)
_cell_length_b 10.3573(4)
_cell_length_c 21.6593(12)
_cell_measurement_reflns_used 3139
_cell_measurement_temperature 223(2)
_cell_measurement_theta_max 68.25
_cell_measurement_theta_min 0.88
_cell_volume 2104.61(15)
_computing_cell_refinement 'Collect (Nonius B.V., 1998)'
_computing_data_collection 'Collect (Nonius B.V., 1998)'
_computing_data_reduction 'Denzo-SMN (Otwinowski & Minor, 1997)'
_computing_molecular_graphics 'XP (BrukerAXS, 2000)'
_computing_publication_material 'SHELXL-97 (Sheldrick, 1997)'
_computing_structure_refinement 'SHELXL-97 (Sheldrick, 1997)'
_computing_structure_solution 'SHELXS-97 (Sheldrick, 1990)'
_diffrn_ambient_temperature 223(2)
_diffrn_measured_fraction_theta_full 0.971
_diffrn_measured_fraction_theta_max 0.971
_diffrn_measurement_device_type 'Nonius KappaCCD APEXII'
_diffrn_measurement_method '\w and \f scans'
_diffrn_radiation_monochromator graphite
_diffrn_radiation_source 'fine-focus sealed tube'
_diffrn_radiation_type CuK\a
_diffrn_radiation_wavelength 1.54178
_diffrn_reflns_av_R_equivalents 0.043
_diffrn_reflns_av_sigmaI/netI 0.0303
_diffrn_reflns_limit_h_max 10
_diffrn_reflns_limit_h_min -10
_diffrn_reflns_limit_k_max 12
_diffrn_reflns_limit_k_min -12
_diffrn_reflns_limit_l_max 25
_diffrn_reflns_limit_l_min -25
_diffrn_reflns_number 11069
_diffrn_reflns_theta_full 67.06
_diffrn_reflns_theta_max 67.06
_diffrn_reflns_theta_min 4.73
_exptl_absorpt_coefficient_mu 0.690
_exptl_absorpt_correction_T_max 0.9533
_exptl_absorpt_correction_T_min 0.8743
_exptl_absorpt_correction_type multi-scan
_exptl_absorpt_process_details 'Denzo (Otwinowski, Borek, Majewski & Minor, 2003)'
_exptl_crystal_colour colourless
_exptl_crystal_density_diffrn 1.267
_exptl_crystal_density_method 'not measured'
_exptl_crystal_description plate
_exptl_crystal_F_000 848
_exptl_crystal_size_max 0.20
_exptl_crystal_size_mid 0.17
_exptl_crystal_size_min 0.07
_refine_diff_density_max 0.134
_refine_diff_density_min -0.162
_refine_diff_density_rms 0.033
_refine_ls_abs_structure_details 'Flack H D (1983), Acta Cryst. A39, 876-881'
_refine_ls_abs_structure_Flack -0.09(18)
_refine_ls_extinction_coef 0.0047(4)
_refine_ls_extinction_expression Fc^*^=kFc[1+0.001xFc^2^\l^3^/sin(2\q)]^-1/4^
_refine_ls_extinction_method SHELXL
_refine_ls_goodness_of_fit_ref 1.065
_refine_ls_hydrogen_treatment constr
_refine_ls_matrix_type full
_refine_ls_number_parameters 274
_refine_ls_number_reflns 3586
_refine_ls_number_restraints 0
_refine_ls_restrained_S_all 1.065
_refine_ls_R_factor_all 0.0416
_refine_ls_R_factor_gt 0.0381
_refine_ls_shift/su_max 0.000
_refine_ls_shift/su_mean 0.000
_refine_ls_structure_factor_coef Fsqd
_refine_ls_weighting_details 'calc w=1/[\s^2^(Fo^2^)+(0.0491P)^2^+0.4305P] where P=(Fo^2^+2Fc^2^)/3'
_refine_ls_weighting_scheme calc
_refine_ls_wR_factor_gt 0.0935
_refine_ls_wR_factor_ref 0.0963
_reflns_number_gt 3369
_reflns_number_total 3586
_reflns_threshold_expression >2sigma(I)
_cod_data_source_file jo101420e_si_003.cif
_cod_data_source_block ost5617
_cod_database_code 4025715

loop_
_symmetry_equiv_pos_as_xyz
'x, y, z'
'-x+1/2, -y, z+1/2'
'-x, y+1/2, -z+1/2'
'x+1/2, -y+1/2, -z'

loop_
_atom_site_label
_atom_site_type_symbol
_atom_site_fract_x
_atom_site_fract_y
_atom_site_fract_z
_atom_site_U_iso_or_equiv
_atom_site_adp_type
_atom_site_occupancy
_atom_site_symmetry_multiplicity
_atom_site_calc_flag
_atom_site_refinement_flags
_atom_site_disorder_assembly
_atom_site_disorder_group
N1 N -0.15258(17) 0.56954(15) 0.83832(7) 0.0376(4) Uani 1 1 d . . .
F1 F 0.04105(13) 0.15344(11) 0.96911(5) 0.0487(3) Uani 1 1 d . . .
C2 C -0.0618(2) 0.57536(17) 0.78957(8) 0.0370(4) Uani 1 1 d . . .
O2 O -0.07542(17) 0.64320(13) 0.74381(6) 0.0491(4) Uani 1 1 d . . .
C3 C 0.0612(2) 0.47927(17) 0.80032(8) 0.0344(4) Uani 1 1 d . . .
O3 O 0.06900(16) 0.40120(12) 0.74693(6) 0.0422(3) Uani 1 1 d . . .
H3 H 0.0708 0.3240 0.7572 0.063 Uiso 1 1 calc R . .
C4 C 0.01194(19) 0.41084(17) 0.85812(8) 0.0326(4) Uani 1 1 d . . .
C5 C 0.0640(2) 0.30204(17) 0.88743(8) 0.0345(4) Uani 1 1 d . . .
H5 H 0.1450 0.2583 0.8728 0.041 Uiso 1 1 calc R . .
C6 C -0.0089(2) 0.26072(18) 0.93919(9) 0.0356(4) Uani 1 1 d . . .
C7 C -0.1275(2) 0.32083(19) 0.96215(9) 0.0397(4) Uani 1 1 d . . .
H7 H -0.1719 0.2898 0.9981 0.048 Uiso 1 1 calc R . .
C8 C -0.1819(2) 0.4289(2) 0.93146(9) 0.0386(4) Uani 1 1 d . . .
H8 H -0.2637 0.4717 0.9459 0.046 Uiso 1 1 calc R . .
C9 C -0.11145(19) 0.47034(17) 0.87931(8) 0.0331(4) Uani 1 1 d . . .
C10 C 0.2039(2) 0.55697(19) 0.80591(9) 0.0392(4) Uani 1 1 d . . .
H10 H 0.2175 0.6008 0.7657 0.047 Uiso 1 1 calc R . .
C11 C 0.1986(2) 0.6625(2) 0.85389(10) 0.0445(5) Uani 1 1 d . . .
H11 H 0.2012 0.6388 0.8958 0.053 Uiso 1 1 calc R . .
C12 C 0.1904(2) 0.7864(2) 0.84017(11) 0.0472(5) Uani 1 1 d . . .
H12 H 0.1838 0.8079 0.7981 0.057 Uiso 1 1 calc R . .
C13 C 0.1905(3) 0.8959(2) 0.88525(13) 0.0625(7) Uani 1 1 d . . .
H13A H 0.2034 0.8615 0.9270 0.075 Uiso 1 1 calc R . .
H13B H 0.0978 0.9394 0.8838 0.075 Uiso 1 1 calc R . .
C14 C 0.3066(3) 0.9932(2) 0.87214(13) 0.0583(6) Uani 1 1 d . . .
H14A H 0.3987 0.9507 0.8736 0.087 Uiso 1 1 calc R . .
H14B H 0.3036 1.0611 0.9029 0.087 Uiso 1 1 calc R . .
H14C H 0.2921 1.0302 0.8315 0.087 Uiso 1 1 calc R . .
C15 C -0.2925(2) 0.63314(19) 0.83948(10) 0.0425(5) Uani 1 1 d . . .
H15A H -0.3662 0.5671 0.8447 0.051 Uiso 1 1 calc R . .
H15B H -0.3085 0.6749 0.7995 0.051 Uiso 1 1 calc R . .
C16 C -0.30932(19) 0.73301(19) 0.88981(9) 0.0378(4) Uani 1 1 d . . .
C17 C -0.2177(2) 0.8367(2) 0.89389(11) 0.0518(5) Uani 1 1 d . . .
H17 H -0.1395 0.8427 0.8669 0.062 Uiso 1 1 calc R . .
C18 C -0.2407(3) 0.9319(3) 0.93754(12) 0.0637(7) Uani 1 1 d . . .
H18 H -0.1778 1.0024 0.9400 0.076 Uiso 1 1 calc R . .
C19 C -0.3539(3) 0.9246(3) 0.97723(11) 0.0572(6) Uani 1 1 d . . .
H19 H -0.3693 0.9902 1.0065 0.069 Uiso 1 1 calc R . .
C20 C -0.4449(3) 0.8211(3) 0.97414(12) 0.0620(7) Uani 1 1 d . . .
H20 H -0.5224 0.8151 1.0015 0.074 Uiso 1 1 calc R . .
C21 C -0.4225(2) 0.7259(2) 0.93076(11) 0.0532(6) Uani 1 1 d . . .
H21 H -0.4850 0.6550 0.9289 0.064 Uiso 1 1 calc R . .
C22 C 0.3285(2) 0.46484(18) 0.81304(9) 0.0387(5) Uani 1 1 d . . .
C23 C 0.3978(2) 0.4185(2) 0.76057(10) 0.0456(5) Uani 1 1 d . . .
H23 H 0.3697 0.4485 0.7215 0.055 Uiso 1 1 calc R . .
C24 C 0.5066(2) 0.3296(2) 0.76481(11) 0.0547(6) Uani 1 1 d . . .
H24 H 0.5511 0.2994 0.7287 0.066 Uiso 1 1 calc R . .
C25 C 0.5509(2) 0.2845(2) 0.82176(12) 0.0555(6) Uani 1 1 d . . .
H25 H 0.6249 0.2236 0.8246 0.067 Uiso 1 1 calc R . .
C26 C 0.4849(2) 0.3303(2) 0.87438(11) 0.0515(5) Uani 1 1 d . . .
H26 H 0.5144 0.3006 0.9133 0.062 Uiso 1 1 calc R . .
C27 C 0.3761(2) 0.4194(2) 0.87009(9) 0.0440(5) Uani 1 1 d . . .
H27 H 0.3331 0.4502 0.9064 0.053 Uiso 1 1 calc R . .

loop_
_atom_site_aniso_label
_atom_site_aniso_U_11
_atom_site_aniso_U_22
_atom_site_aniso_U_33
_atom_site_aniso_U_23
_atom_site_aniso_U_13
_atom_site_aniso_U_12
N1 0.0418(8) 0.0289(8) 0.0421(8) -0.0004(7) -0.0022(7) 0.0038(7)
F1 0.0575(7) 0.0415(6) 0.0470(7) 0.0133(5) -0.0008(6) 0.0043(6)
C2 0.0503(11) 0.0233(8) 0.0374(10) -0.0030(8) -0.0021(8) -0.0039(9)
O2 0.0746(10) 0.0300(7) 0.0428(8) 0.0063(6) -0.0009(7) 0.0033(7)
C3 0.0458(10) 0.0232(8) 0.0340(9) -0.0032(7) 0.0048(8) -0.0039(8)
O3 0.0638(9) 0.0269(6) 0.0360(7) -0.0063(5) 0.0026(7) -0.0021(7)
C4 0.0372(9) 0.0246(8) 0.0359(9) -0.0033(7) -0.0001(7) -0.0045(8)
C5 0.0374(9) 0.0279(9) 0.0384(10) -0.0036(7) 0.0001(8) -0.0027(8)
C6 0.0383(9) 0.0296(9) 0.0388(10) 0.0032(8) -0.0059(8) -0.0042(8)
C7 0.0421(10) 0.0425(11) 0.0345(9) 0.0021(8) 0.0017(8) -0.0075(9)
C8 0.0337(9) 0.0415(10) 0.0408(10) -0.0032(9) 0.0027(8) -0.0003(8)
C9 0.0357(9) 0.0285(9) 0.0352(9) -0.0020(7) -0.0027(7) -0.0031(8)
C10 0.0472(11) 0.0321(10) 0.0382(10) -0.0034(8) 0.0094(8) -0.0066(9)
C11 0.0485(11) 0.0383(11) 0.0466(11) -0.0079(9) 0.0101(9) -0.0116(10)
C12 0.0413(10) 0.0367(11) 0.0635(14) -0.0112(10) 0.0027(10) -0.0042(9)
C13 0.0583(14) 0.0439(13) 0.0854(18) -0.0243(12) 0.0100(13) -0.0073(11)
C14 0.0629(14) 0.0361(11) 0.0758(16) -0.0094(11) -0.0119(12) -0.0063(11)
C15 0.0432(10) 0.0341(10) 0.0503(11) -0.0043(9) -0.0082(9) 0.0064(9)
C16 0.0366(9) 0.0348(10) 0.0419(11) 0.0017(8) -0.0072(8) 0.0069(9)
C17 0.0549(13) 0.0481(12) 0.0524(13) -0.0069(11) 0.0076(11) -0.0084(11)
C18 0.0733(16) 0.0521(14) 0.0656(15) -0.0155(13) -0.0002(12) -0.0128(12)
C19 0.0677(14) 0.0558(14) 0.0480(12) -0.0126(11) -0.0069(11) 0.0161(13)
C20 0.0547(13) 0.0730(17) 0.0585(14) -0.0050(13) 0.0110(12) 0.0170(13)
C21 0.0445(11) 0.0487(13) 0.0664(14) -0.0021(11) 0.0041(11) 0.0019(10)
C22 0.0423(10) 0.0336(10) 0.0401(10) -0.0040(8) 0.0058(8) -0.0098(8)
C23 0.0484(11) 0.0467(12) 0.0416(11) -0.0065(9) 0.0062(9) -0.0032(9)
C24 0.0495(12) 0.0556(14) 0.0591(15) -0.0138(12) 0.0109(11) -0.0001(11)
C25 0.0413(11) 0.0508(12) 0.0744(16) -0.0047(12) -0.0008(11) 0.0017(10)
C26 0.0439(11) 0.0563(13) 0.0544(13) 0.0050(11) -0.0033(10) -0.0112(11)
C27 0.0425(11) 0.0488(12) 0.0407(10) -0.0034(10) 0.0033(9) -0.0115(10)

loop_
_atom_type_symbol
_atom_type_description
_atom_type_scat_dispersion_real
_atom_type_scat_dispersion_imag
_atom_type_scat_source
C C 0.0181 0.0091 'International Tables Vol C Tables 4.2.6.8 and 6.1.1.4'
H H 0.0000 0.0000 'International Tables Vol C Tables 4.2.6.8 and 6.1.1.4'
N N 0.0311 0.0180 'International Tables Vol C Tables 4.2.6.8 and 6.1.1.4'
O O 0.0492 0.0322 'International Tables Vol C Tables 4.2.6.8 and 6.1.1.4'
F F 0.0727 0.0534 'International Tables Vol C Tables 4.2.6.8 and 6.1.1.4'

loop_
_geom_angle_atom_site_label_1
_geom_angle_atom_site_label_2
_geom_angle_atom_site_label_3
_geom_angle
_geom_angle_site_symmetry_1
_geom_angle_site_symmetry_3
_geom_angle_publ_flag
C2 N1 C9 110.49(15) . . ?
C2 N1 C15 123.62(16) . . ?
C9 N1 C15 124.06(16) . . ?
O2 C2 N1 126.24(19) . . ?
O2 C2 C3 124.88(18) . . ?
N1 C2 C3 108.86(15) . . ?
O3 C3 C4 115.18(14) . . ?
O3 C3 C2 106.54(15) . . ?
C4 C3 C2 101.47(15) . . ?
O3 C3 C10 108.24(15) . . ?
C4 C3 C10 115.99(15) . . ?
C2 C3 C10 108.65(14) . . ?
C3 O3 H3 109.5 . . ?
C5 C4 C9 120.27(17) . . ?
C5 C4 C3 130.90(17) . . ?
C9 C4 C3 108.69(16) . . ?
C6 C5 C4 116.77(17) . . ?
C6 C5 H5 121.6 . . ?
C4 C5 H5 121.6 . . ?
C7 C6 F1 118.39(17) . . ?
C7 C6 C5 123.81(18) . . ?
F1 C6 C5 117.80(17) . . ?
C6 C7 C8 119.22(18) . . ?
C6 C7 H7 120.4 . . ?
C8 C7 H7 120.4 . . ?
C9 C8 C7 117.66(18) . . ?
C9 C8 H8 121.2 . . ?
C7 C8 H8 121.2 . . ?
C8 C9 C4 122.18(17) . . ?
C8 C9 N1 127.69(17) . . ?
C4 C9 N1 110.05(16) . . ?
C11 C10 C22 114.27(17) . . ?
C11 C10 C3 113.40(16) . . ?
C22 C10 C3 110.07(15) . . ?
C11 C10 H10 106.1 . . ?
C22 C10 H10 106.1 . . ?
C3 C10 H10 106.1 . . ?
C12 C11 C10 123.5(2) . . ?
C12 C11 H11 118.3 . . ?
C10 C11 H11 118.3 . . ?
C11 C12 C13 126.2(2) . . ?
C11 C12 H12 116.9 . . ?
C13 C12 H12 116.9 . . ?
C12 C13 C14 112.6(2) . . ?
C12 C13 H13A 109.1 . . ?
C14 C13 H13A 109.1 . . ?
C12 C13 H13B 109.1 . . ?
C14 C13 H13B 109.1 . . ?
H13A C13 H13B 107.8 . . ?
C13 C14 H14A 109.5 . . ?
C13 C14 H14B 109.5 . . ?
H14A C14 H14B 109.5 . . ?
C13 C14 H14C 109.5 . . ?
H14A C14 H14C 109.5 . . ?
H14B C14 H14C 109.5 . . ?
N1 C15 C16 114.39(16) . . ?
N1 C15 H15A 108.7 . . ?
C16 C15 H15A 108.7 . . ?
N1 C15 H15B 108.7 . . ?
C16 C15 H15B 108.7 . . ?
H15A C15 H15B 107.6 . . ?
C17 C16 C21 118.6(2) . . ?
C17 C16 C15 120.96(18) . . ?
C21 C16 C15 120.36(19) . . ?
C16 C17 C18 120.2(2) . . ?
C16 C17 H17 119.9 . . ?
C18 C17 H17 119.9 . . ?
C19 C18 C17 120.7(2) . . ?
C19 C18 H18 119.7 . . ?
C17 C18 H18 119.7 . . ?
C18 C19 C20 119.7(2) . . ?
C18 C19 H19 120.1 . . ?
C20 C19 H19 120.1 . . ?
C19 C20 C21 119.8(2) . . ?
C19 C20 H20 120.1 . . ?
C21 C20 H20 120.1 . . ?
C20 C21 C16 121.0(2) . . ?
C20 C21 H21 119.5 . . ?
C16 C21 H21 119.5 . . ?
C23 C22 C27 117.11(19) . . ?
C23 C22 C10 119.55(18) . . ?
C27 C22 C10 123.30(17) . . ?
C24 C23 C22 121.4(2) . . ?
C24 C23 H23 119.3 . . ?
C22 C23 H23 119.3 . . ?
C23 C24 C25 120.5(2) . . ?
C23 C24 H24 119.7 . . ?
C25 C24 H24 119.7 . . ?
C26 C25 C24 119.0(2) . . ?
C26 C25 H25 120.5 . . ?
C24 C25 H25 120.5 . . ?
C27 C26 C25 120.4(2) . . ?
C27 C26 H26 119.8 . . ?
C25 C26 H26 119.8 . . ?
C26 C27 C22 121.48(19) . . ?
C26 C27 H27 119.3 . . ?
C22 C27 H27 119.3 . . ?

loop_
_geom_bond_atom_site_label_1
_geom_bond_atom_site_label_2
_geom_bond_distance
_geom_bond_site_symmetry_2
_geom_bond_publ_flag
N1 C2 1.358(3) . ?
N1 C9 1.412(2) . ?
N1 C15 1.469(3) . ?
F1 C6 1.369(2) . ?
C2 O2 1.222(2) . ?
C2 C3 1.542(3) . ?
C3 O3 1.413(2) . ?
C3 C4 1.511(3) . ?
C3 C10 1.567(3) . ?
O3 H3 0.8300 . ?
C4 C5 1.382(3) . ?
C4 C9 1.389(3) . ?
C5 C6 1.381(3) . ?
C5 H5 0.9400 . ?
C6 C7 1.369(3) . ?
C7 C8 1.398(3) . ?
C7 H7 0.9400 . ?
C8 C9 1.377(3) . ?
C8 H8 0.9400 . ?
C10 C11 1.509(3) . ?
C10 C22 1.517(3) . ?
C10 H10 0.9900 . ?
C11 C12 1.319(3) . ?
C11 H11 0.9400 . ?
C12 C13 1.497(3) . ?
C12 H12 0.9400 . ?
C13 C14 1.511(3) . ?
C13 H13A 0.9800 . ?
C13 H13B 0.9800 . ?
C14 H14A 0.9700 . ?
C14 H14B 0.9700 . ?
C14 H14C 0.9700 . ?
C15 C16 1.511(3) . ?
C15 H15A 0.9800 . ?
C15 H15B 0.9800 . ?
C16 C17 1.378(3) . ?
C16 C21 1.386(3) . ?
C17 C18 1.383(3) . ?
C17 H17 0.9400 . ?
C18 C19 1.369(4) . ?
C18 H18 0.9400 . ?
C19 C20 1.373(4) . ?
C19 H19 0.9400 . ?
C20 C21 1.378(3) . ?
C20 H20 0.9400 . ?
C21 H21 0.9400 . ?
C22 C23 1.395(3) . ?
C22 C27 1.396(3) . ?
C23 C24 1.377(3) . ?
C23 H23 0.9400 . ?
C24 C25 1.383(3) . ?
C24 H24 0.9400 . ?
C25 C26 1.381(3) . ?
C25 H25 0.9400 . ?
C26 C27 1.379(3) . ?
C26 H26 0.9400 . ?
C27 H27 0.9400 . ?

loop_
_geom_torsion_atom_site_label_1
_geom_torsion_atom_site_label_2
_geom_torsion_atom_site_label_3
_geom_torsion_atom_site_label_4
_geom_torsion
_geom_torsion_site_symmetry_1
_geom_torsion_site_symmetry_2
_geom_torsion_site_symmetry_3
_geom_torsion_site_symmetry_4
_geom_torsion_publ_flag
C9 N1 C2 O2 173.38(18) . . . . ?
C15 N1 C2 O2 8.3(3) . . . . ?
C9 N1 C2 C3 -5.3(2) . . . . ?
C15 N1 C2 C3 -170.40(16) . . . . ?
O2 C2 C3 O3 -51.2(2) . . . . ?
N1 C2 C3 O3 127.44(16) . . . . ?
O2 C2 C3 C4 -172.13(18) . . . . ?
N1 C2 C3 C4 6.56(18) . . . . ?
O2 C2 C3 C10 65.2(2) . . . . ?
N1 C2 C3 C10 -116.14(16) . . . . ?
O3 C3 C4 C5 55.5(3) . . . . ?
C2 C3 C4 C5 170.09(18) . . . . ?
C10 C3 C4 C5 -72.4(2) . . . . ?
O3 C3 C4 C9 -120.19(17) . . . . ?
C2 C3 C4 C9 -5.58(18) . . . . ?
C10 C3 C4 C9 111.94(17) . . . . ?
C9 C4 C5 C6 -2.6(3) . . . . ?
C3 C4 C5 C6 -177.87(18) . . . . ?
C4 C5 C6 C7 0.2(3) . . . . ?
C4 C5 C6 F1 -179.76(15) . . . . ?
F1 C6 C7 C8 -178.63(16) . . . . ?
C5 C6 C7 C8 1.4(3) . . . . ?
C6 C7 C8 C9 -0.6(3) . . . . ?
C7 C8 C9 C4 -1.9(3) . . . . ?
C7 C8 C9 N1 174.41(17) . . . . ?
C5 C4 C9 C8 3.6(3) . . . . ?
C3 C4 C9 C8 179.80(17) . . . . ?
C5 C4 C9 N1 -173.30(16) . . . . ?
C3 C4 C9 N1 2.90(19) . . . . ?
C2 N1 C9 C8 -175.10(18) . . . . ?
C15 N1 C9 C8 -10.1(3) . . . . ?
C2 N1 C9 C4 1.6(2) . . . . ?
C15 N1 C9 C4 166.61(16) . . . . ?
O3 C3 C10 C11 168.96(16) . . . . ?
C4 C3 C10 C11 -59.8(2) . . . . ?
C2 C3 C10 C11 53.6(2) . . . . ?
O3 C3 C10 C22 -61.62(19) . . . . ?
C4 C3 C10 C22 69.61(19) . . . . ?
C2 C3 C10 C22 -176.93(15) . . . . ?
C22 C10 C11 C12 126.6(2) . . . . ?
C3 C10 C11 C12 -106.2(2) . . . . ?
C10 C11 C12 C13 -177.4(2) . . . . ?
C11 C12 C13 C14 124.5(3) . . . . ?
C2 N1 C15 C16 -119.0(2) . . . . ?
C9 N1 C15 C16 77.9(2) . . . . ?
N1 C15 C16 C17 57.6(3) . . . . ?
N1 C15 C16 C21 -126.1(2) . . . . ?
C21 C16 C17 C18 -0.9(3) . . . . ?
C15 C16 C17 C18 175.5(2) . . . . ?
C16 C17 C18 C19 0.1(4) . . . . ?
C17 C18 C19 C20 0.6(4) . . . . ?
C18 C19 C20 C21 -0.6(4) . . . . ?
C19 C20 C21 C16 -0.2(4) . . . . ?
C17 C16 C21 C20 1.0(3) . . . . ?
C15 C16 C21 C20 -175.4(2) . . . . ?
C11 C10 C22 C23 -141.79(19) . . . . ?
C3 C10 C22 C23 89.3(2) . . . . ?
C11 C10 C22 C27 40.4(3) . . . . ?
C3 C10 C22 C27 -88.6(2) . . . . ?
C27 C22 C23 C24 1.3(3) . . . . ?
C10 C22 C23 C24 -176.64(19) . . . . ?
C22 C23 C24 C25 -0.5(3) . . . . ?
C23 C24 C25 C26 -0.3(3) . . . . ?
C24 C25 C26 C27 0.2(3) . . . . ?
C25 C26 C27 C22 0.7(3) . . . . ?
C23 C22 C27 C26 -1.4(3) . . . . ?
C10 C22 C27 C26 176.48(18) . . . . ?

loop_
_cod_related_entry_id
_cod_related_entry_database
_cod_related_entry_code
1 ChemSpider 30659279
